data_1558723
loop_
_publ_author_name
'Berton, Cesare'
'Busiello, Daniel Maria'
'Zamuner, Stefano'
'Solari, Euro'
'Scopelliti, Rosario'
'Fadaei-Tirani, Farzaneh'
'Severin, Kay'
'Pezzato, Cristian'

_publ_section_title
;
 Thermodynamics and kinetics of protonated merocyanine photoacids in water
;
_journal_name_full 'Chemical Science'
_journal_paper_doi 10.1039/D0SC03152F
_journal_year 2020
_chemical_formula_moiety 'C22 H25 N O4 S'
_chemical_formula_sum 'C22 H25 N O4 S'
_chemical_formula_weight 399.49
_space_group_crystal_system orthorhombic
_space_group_IT_number 33
_space_group_name_Hall 'P 2c -2n'
_space_group_name_H-M_alt 'P n a 21'
_atom_sites_solution_hydrogens mixed
_atom_sites_solution_primary dual
_atom_sites_solution_secondary difmap
_audit_creation_date 2020-05-22
_audit_creation_method
;
Olex2 1.3
(compiled 2020.02.04 svn.rd84adfe8 for OlexSys, GUI svn.r6032)
;
_audit_update_record
;
2020-05-22 deposited with the CCDC.	2020-07-27 downloaded from the CCDC.
;
_cell_angle_alpha 90
_cell_angle_beta 90
_cell_angle_gamma 90
_cell_formula_units_Z 4
_cell_length_a 17.1075(3)
_cell_length_b 6.98646(10)
_cell_length_c 19.6635(2)
_cell_measurement_reflns_used 12532
_cell_measurement_temperature 139.99(10)
_cell_measurement_theta_max 72.4240
_cell_measurement_theta_min 4.4830
_cell_volume 2350.20(6)
_computing_cell_refinement 'CrysAlisPro 1.171.40.61a (Rigaku OD, 2019)'
_computing_data_collection 'CrysAlisPro 1.171.40.61a (Rigaku OD, 2019)'
_computing_data_reduction 'CrysAlisPro 1.171.40.61a (Rigaku OD, 2019)'
_computing_molecular_graphics 'Olex2 1.3 (Dolomanov et al., 2009)'
_computing_publication_material 'Olex2 1.3 (Dolomanov et al., 2009)'
_computing_structure_refinement 'SHELXL 2018/3 (Sheldrick, 2015)'
_computing_structure_solution 'SHELXT 2018/2 (Sheldrick, 2018)'
_diffrn_ambient_environment N~2~
_diffrn_ambient_temperature 139.99(10)
_diffrn_detector 'CCD plate'
_diffrn_detector_area_resol_mean 5.2817
_diffrn_detector_type AtlasS2
_diffrn_measured_fraction_theta_full 0.999
_diffrn_measured_fraction_theta_max 0.993
_diffrn_measurement_details
;
List of Runs (angles in degrees, time in seconds):

  # Type    Start    End  Width  t~exp~   \w     \q     \k     \f   Frames
#--------------------------------------------------------------------------
  1  \w   -105.00 -22.00   1.00    5.00    --  -40.85 -38.00  60.00   83
  2  \w   -103.00 -73.00   1.00    5.00    --  -40.85 -57.00 150.00   30
  3  \w    -66.00 -20.00   1.00    5.00    --  -40.85 -57.00 -60.00   46
  4  \w   -111.00 -13.00   1.00    5.00    --  -40.85 -57.00   0.00   98
  5  \w    -76.00 -51.00   1.00    5.00    --  -40.85 -57.00  60.00   25
  6  \w    -19.00  69.00   1.00    5.00    --   40.85 -77.00 -60.00   88
  7  \w      7.00  64.00   1.00    5.00    --   40.85 -99.00-150.00   57
  8  \w      7.00  80.00   1.00    5.00    --   40.85 -99.00-180.00   73
  9  \w     22.00  52.00   1.00    5.00    --   40.85  57.00 120.00   30
 10  \w     23.00  95.00   1.00   20.00    --  105.15 -94.00 -30.00   72
 11  \w     80.00 107.00   1.00   20.00    --  105.15  45.00  60.00   27
 12  \w     28.00 100.00   1.00   20.00    --  105.15 -94.00  30.00   72
 13  \w    114.00 177.00   1.00   20.00    --  105.15  61.00 120.00   63
 14  \w     76.00 105.00   1.00   20.00    --  105.15  61.00  90.00   29
 15  \w     78.00 168.00   1.00   20.00    --  105.15  54.00  76.20   90
 16  \w     79.00 120.00   1.00   20.00    --  105.15  49.00 119.85   41
 17  \w    104.00 160.00   1.00   20.00    --  105.15 111.00-150.00   56
 18  \w     76.00 103.00   1.00   20.00    --  105.15  61.00  60.00   27
 19  \w    122.00 158.00   1.00   20.00    --  105.15  45.00 150.00   36
 20  \w     78.00 104.00   1.00   20.00    --  105.15  53.00 125.02   26
 21  \w     79.00 106.00   1.00   20.00    --  105.15  45.00 150.00   27
 22  \w     77.00 136.00   1.00   20.00    --  105.15  61.00   0.00   59
 23  \w    142.00 171.00   1.00   20.00    --  105.15  61.00  30.00   29
 24  \w     79.00 111.00   1.00   20.00    --  105.15  45.00   0.00   32
 25  \w     80.00 106.00   1.00   20.00    --  105.15  45.00 120.00   26
 26  \w     79.00 106.00   1.00   20.00    --  105.15  61.00 120.00   27
 27  \w     24.00  96.00   1.00   20.00    --  105.15 -94.00-150.00   72
 28  \w     76.00 102.00   1.00   20.00    --  105.15  61.00  30.00   26
 29  \w     81.00 108.00   1.00   20.00    --  105.15  30.00  60.00   27
 30  \w     81.00 108.00   1.00   20.00    --  105.15  45.00  30.00   27
 31  \w     76.00 102.00   1.00   20.00    --  105.15  60.00  -5.57   26
 32  \w    125.00 174.00   1.00   20.00    --  105.15  62.00  11.16   49
 33  \w     77.00 102.00   1.00   20.00    --  105.15  62.00  11.16   25
;
_diffrn_measurement_device 'four-circle diffractometer'
_diffrn_measurement_device_type 'SuperNova, Dual, Cu at home/near, AtlasS2'
_diffrn_measurement_method '\w scans'
_diffrn_orient_matrix_type 'CrysAlisPro convention (1999,Acta A55,543-557)'
_diffrn_orient_matrix_UB_11 0.0150368000
_diffrn_orient_matrix_UB_12 -0.0641668000
_diffrn_orient_matrix_UB_13 -0.1209715000
_diffrn_orient_matrix_UB_21 0.0200684000
_diffrn_orient_matrix_UB_22 0.0449382000
_diffrn_orient_matrix_UB_23 -0.1738763000
_diffrn_orient_matrix_UB_31 0.0864891000
_diffrn_orient_matrix_UB_32 0.0007047000
_diffrn_orient_matrix_UB_33 0.0613503000
_diffrn_radiation_monochromator mirror
_diffrn_radiation_probe x-ray
_diffrn_radiation_type 'Cu K\a'
_diffrn_radiation_wavelength 1.54184
_diffrn_reflns_av_R_equivalents 0.0193
_diffrn_reflns_av_unetI/netI 0.0140
_diffrn_reflns_Laue_measured_fraction_full 0.999
_diffrn_reflns_Laue_measured_fraction_max 0.993
_diffrn_reflns_limit_h_max 19
_diffrn_reflns_limit_h_min -21
_diffrn_reflns_limit_k_max 8
_diffrn_reflns_limit_k_min -8
_diffrn_reflns_limit_l_max 23
_diffrn_reflns_limit_l_min -24
_diffrn_reflns_number 19755
_diffrn_reflns_point_group_measured_fraction_full 0.971
_diffrn_reflns_point_group_measured_fraction_max 0.955
_diffrn_reflns_theta_full 67.684
_diffrn_reflns_theta_max 72.568
_diffrn_reflns_theta_min 5.171
_diffrn_source 'micro-focus sealed X-ray tube'
_diffrn_source_type 'SuperNova (Cu) X-ray Source'
_exptl_absorpt_coefficient_mu 1.422
_exptl_absorpt_correction_T_max 1.000
_exptl_absorpt_correction_T_min 0.604
_exptl_absorpt_correction_type gaussian
_exptl_absorpt_process_details
;
CrysAlisPro 1.171.40.61a (Rigaku Oxford Diffraction, 2019)
Numerical absorption correction based on gaussian integration over
a multifaceted crystal model.
Empirical absorption correction using spherical harmonics,
 implemented in SCALE3 ABSPACK scaling algorithm.
;
_exptl_crystal_colour yellow
_exptl_crystal_colour_primary yellow
_exptl_crystal_density_diffrn 1.129
_exptl_crystal_description prism
_exptl_crystal_F_000 848
_exptl_crystal_size_max 0.233
_exptl_crystal_size_mid 0.215
_exptl_crystal_size_min 0.161
_refine_diff_density_max 0.186
_refine_diff_density_min -0.190
_refine_diff_density_rms 0.034
_refine_ls_abs_structure_details
;
 Refined as an inversion twin.
;
_refine_ls_abs_structure_Flack 0.04(2)
_refine_ls_extinction_coef 0.00076(17)
_refine_ls_extinction_expression Fc^*^=kFc[1+0.001xFc^2^\l^3^/sin(2\q)]^-1/4^
_refine_ls_extinction_method 'SHELXL-2018/3 (Sheldrick 2018)'
_refine_ls_goodness_of_fit_ref 1.037
_refine_ls_hydrogen_treatment mixed
_refine_ls_matrix_type full
_refine_ls_number_parameters 261
_refine_ls_number_reflns 4466
_refine_ls_number_restraints 1
_refine_ls_restrained_S_all 1.037
_refine_ls_R_factor_all 0.0307
_refine_ls_R_factor_gt 0.0302
_refine_ls_shift/su_max 0.001
_refine_ls_shift/su_mean 0.000
_refine_ls_structure_factor_coef Fsqd
_refine_ls_weighting_details 'w=1/[\s^2^(Fo^2^)+(0.0507P)^2^+0.3364P] where P=(Fo^2^+2Fc^2^)/3'
_refine_ls_weighting_scheme calc
_refine_ls_wR_factor_gt 0.0827
_refine_ls_wR_factor_ref 0.0832
_reflns_Friedel_coverage 0.868
_reflns_Friedel_fraction_full 0.942
_reflns_Friedel_fraction_max 0.916
_reflns_number_gt 4388
_reflns_number_total 4466
_reflns_threshold_expression 'I > 2\s(I)'
_cod_data_source_file d0sc03152f2.cif
_cod_data_source_block cp38
_cod_original_cell_volume 2350.19(6)
_cod_database_code 1558723
_shelx_shelxl_version_number 2018/3
_chemical_oxdiff_formula 'C24 H33 N1 O6 S1'
_shelx_space_group_comment
;
The symmetry employed for this shelxl refinement is uniquely defined
by the following loop, which should always be used as a source of
symmetry information in preference to the above space-group names.
They are only intended as comments.
;
_shelx_estimated_absorpt_t_max 0.803
_shelx_estimated_absorpt_t_min 0.733
_reflns_odcompleteness_completeness 99.96
_reflns_odcompleteness_iscentric 1
_reflns_odcompleteness_theta 66.97
_olex2_refinement_description
;
1. Twinned data refinement
 Scales: 0.96(2)
 0.04(2)
2. Fixed Uiso
 At 1.2 times of:
  All C(H) groups, All C(H,H) groups
 At 1.5 times of:
  All C(H,H,H) groups
3.a Secondary CH2 refined with riding coordinates:
 C11(H11A,H11B), C12(H12A,H12B), C13(H13A,H13B), C14(H14A,H14B)
3.b Aromatic/amide H refined with riding coordinates:
 C4(H4A), C5(H5), C6(H6), C7(H7), C15(H15), C16(H16), C18(H18), C19(H19),
 C20(H20), C21(H21)
3.c Idealised Me refined as rotating group:
 C9(H9A,H9B,H9C), C10(H10A,H10B,H10C)
;
_olex2_submission_special_instructions 'No special instructions were received'
_oxdiff_exptl_absorpt_empirical_details
;
Empirical correction (ABSPACK) includes:
- Absorption correction using spherical harmonics
- Frame scaling
- B-factor correction
;
_oxdiff_exptl_absorpt_empirical_full_max 1.542
_oxdiff_exptl_absorpt_empirical_full_min 0.494

loop_
_space_group_symop_operation_xyz
'x, y, z'
'-x, -y, z+1/2'
'x+1/2, -y+1/2, z'
'-x+1/2, y+1/2, z+1/2'

loop_
_atom_site_label
_atom_site_type_symbol
_atom_site_fract_x
_atom_site_fract_y
_atom_site_fract_z
_atom_site_U_iso_or_equiv
_atom_site_adp_type
_atom_site_occupancy
_atom_site_site_symmetry_order
_atom_site_calc_flag
_atom_site_refinement_flags_posn
_atom_site_refinement_flags_adp
_atom_site_refinement_flags_occupancy
_atom_site_disorder_assembly
_atom_site_disorder_group
S1 S 0.38044(3) 0.75779(8) 0.66947(4) 0.03921(15) Uani 1 1 d . . . . .
O1 O 0.38729(12) 0.7859(3) 0.59655(9) 0.0505(5) Uani 1 1 d . . . . .
O2 O 0.30293(13) 0.7996(3) 0.69490(11) 0.0632(6) Uani 1 1 d . . . . .
O3 O 0.44013(15) 0.8590(3) 0.70718(11) 0.0635(6) Uani 1 1 d . . . . .
O4 O 0.55392(13) 0.8615(3) 0.29951(10) 0.0560(5) Uani 1 1 d . . . . .
H4 H 0.563(3) 0.954(8) 0.278(3) 0.102(16) Uiso 1 1 d . . . . .
N1 N 0.36920(11) 0.2673(3) 0.47344(10) 0.0361(4) Uani 1 1 d . . . . .
C1 C 0.39346(14) 0.3929(3) 0.42826(11) 0.0366(4) Uani 1 1 d . . . . .
C2 C 0.35892(13) 0.3445(3) 0.35851(11) 0.0375(5) Uani 1 1 d . . . . .
C3 C 0.30871(13) 0.1747(3) 0.37562(11) 0.0371(5) Uani 1 1 d . . . . .
C4 C 0.25834(15) 0.0683(3) 0.33570(12) 0.0442(5) Uani 1 1 d . . . . .
H4A H 0.251895 0.096274 0.288755 0.053 Uiso 1 1 calc R U . . .
C5 C 0.21770(16) -0.0796(3) 0.36582(14) 0.0499(6) Uani 1 1 d . . . . .
H5 H 0.182377 -0.153575 0.339369 0.060 Uiso 1 1 calc R U . . .
C6 C 0.22768(16) -0.1221(3) 0.43432(14) 0.0471(6) Uani 1 1 d . . . . .
H6 H 0.199067 -0.225215 0.453616 0.057 Uiso 1 1 calc R U . . .
C7 C 0.27838(15) -0.0179(3) 0.47547(12) 0.0410(5) Uani 1 1 d . . . . .
H7 H 0.285594 -0.047299 0.522217 0.049 Uiso 1 1 calc R U . . .
C8 C 0.31777(13) 0.1317(3) 0.44401(11) 0.0349(4) Uani 1 1 d . . . . .
C9 C 0.30761(15) 0.5091(3) 0.33261(13) 0.0446(5) Uani 1 1 d . . . . .
H9A H 0.267058 0.537680 0.366314 0.067 Uiso 1 1 calc R U . . .
H9B H 0.282980 0.471823 0.289605 0.067 Uiso 1 1 calc R U . . .
H9C H 0.340002 0.622982 0.325355 0.067 Uiso 1 1 calc R U . . .
C10 C 0.42111(16) 0.2924(4) 0.30507(13) 0.0505(6) Uani 1 1 d . . . . .
H10A H 0.452354 0.406010 0.294279 0.076 Uiso 1 1 calc R U . . .
H10B H 0.395322 0.246104 0.263721 0.076 Uiso 1 1 calc R U . . .
H10C H 0.455256 0.191993 0.323179 0.076 Uiso 1 1 calc R U . . .
C11 C 0.38441(14) 0.2692(3) 0.54774(12) 0.0385(5) Uani 1 1 d . . . . .
H11A H 0.433882 0.337967 0.557008 0.046 Uiso 1 1 calc R U . . .
H11B H 0.389983 0.136315 0.564492 0.046 Uiso 1 1 calc R U . . .
C12 C 0.31766(14) 0.3673(3) 0.58483(12) 0.0426(5) Uani 1 1 d . . . . .
H12A H 0.268538 0.296706 0.575896 0.051 Uiso 1 1 calc R U . . .
H12B H 0.311405 0.498768 0.566869 0.051 Uiso 1 1 calc R U . . .
C13 C 0.33158(16) 0.3768(4) 0.66189(12) 0.0472(5) Uani 1 1 d . . . . .
H13A H 0.282253 0.417239 0.683956 0.057 Uiso 1 1 calc R U . . .
H13B H 0.343646 0.246111 0.678239 0.057 Uiso 1 1 calc R U . . .
C14 C 0.39685(16) 0.5109(4) 0.68578(11) 0.0443(5) Uani 1 1 d . . . . .
H14A H 0.446143 0.472426 0.663221 0.053 Uiso 1 1 calc R U . . .
H14B H 0.404087 0.493396 0.735341 0.053 Uiso 1 1 calc R U . . .
C15 C 0.44145(14) 0.5516(4) 0.44663(12) 0.0411(5) Uani 1 1 d . . . . .
H15 H 0.451171 0.573710 0.493546 0.049 Uiso 1 1 calc R U . . .
C16 C 0.47396(14) 0.6728(3) 0.40071(12) 0.0418(5) Uani 1 1 d . . . . .
H16 H 0.465394 0.644751 0.354029 0.050 Uiso 1 1 calc R U . . .
C17 C 0.52028(14) 0.8400(3) 0.41589(12) 0.0416(5) Uani 1 1 d . . . . .
C18 C 0.52645(16) 0.9160(4) 0.48201(13) 0.0472(5) Uani 1 1 d . . . . .
H18 H 0.500392 0.854687 0.518690 0.057 Uiso 1 1 calc R U . . .
C19 C 0.56979(18) 1.0779(4) 0.49392(16) 0.0560(6) Uani 1 1 d . . . . .
H19 H 0.573721 1.127767 0.538743 0.067 Uiso 1 1 calc R U . . .
C20 C 0.60789(17) 1.1690(4) 0.44066(17) 0.0567(7) Uani 1 1 d . . . . .
H20 H 0.637576 1.281318 0.449306 0.068 Uiso 1 1 calc R U . . .
C21 C 0.60312(15) 1.0982(4) 0.37530(16) 0.0520(6) Uani 1 1 d . . . . .
H21 H 0.629398 1.161485 0.339162 0.062 Uiso 1 1 calc R U . . .
C22 C 0.55957(14) 0.9333(4) 0.36246(13) 0.0440(5) Uani 1 1 d . . . . .

loop_
_atom_site_aniso_label
_atom_site_aniso_U_11
_atom_site_aniso_U_22
_atom_site_aniso_U_33
_atom_site_aniso_U_23
_atom_site_aniso_U_13
_atom_site_aniso_U_12
S1 0.0533(3) 0.0384(3) 0.0259(2) -0.0012(2) -0.0028(2) 0.0017(2)
O1 0.0729(12) 0.0490(10) 0.0297(9) 0.0053(7) -0.0015(8) -0.0092(8)
O2 0.0700(13) 0.0597(12) 0.0599(12) 0.0051(9) 0.0199(10) 0.0147(10)
O3 0.0831(14) 0.0514(11) 0.0562(12) -0.0105(9) -0.0255(10) -0.0023(9)
O4 0.0770(13) 0.0449(10) 0.0460(10) 0.0091(8) 0.0165(9) -0.0054(9)
N1 0.0461(11) 0.0353(10) 0.0268(10) 0.0000(7) -0.0033(7) -0.0011(7)
C1 0.0439(11) 0.0366(11) 0.0294(10) 0.0018(8) 0.0027(8) 0.0028(9)
C2 0.0437(11) 0.0427(12) 0.0261(10) 0.0014(9) 0.0000(8) 0.0066(9)
C3 0.0459(12) 0.0331(10) 0.0321(10) -0.0010(8) -0.0032(9) 0.0096(9)
C4 0.0617(14) 0.0340(11) 0.0370(12) -0.0043(9) -0.0118(10) 0.0096(10)
C5 0.0607(15) 0.0349(11) 0.0541(15) -0.0070(10) -0.0204(12) 0.0023(10)
C6 0.0570(15) 0.0317(11) 0.0528(14) -0.0006(10) -0.0041(11) -0.0027(10)
C7 0.0528(13) 0.0342(11) 0.0361(11) 0.0031(9) -0.0017(9) 0.0015(9)
C8 0.0434(11) 0.0301(10) 0.0311(10) -0.0021(8) -0.0022(8) 0.0047(8)
C9 0.0500(12) 0.0375(11) 0.0463(13) 0.0078(10) -0.0037(10) 0.0039(9)
C10 0.0557(14) 0.0589(15) 0.0369(12) -0.0047(11) 0.0073(10) 0.0086(12)
C11 0.0522(13) 0.0383(12) 0.0251(11) 0.0004(8) -0.0025(9) -0.0027(9)
C12 0.0519(13) 0.0444(12) 0.0317(11) -0.0063(9) -0.0004(9) -0.0053(9)
C13 0.0683(16) 0.0443(12) 0.0290(11) -0.0023(9) 0.0058(10) -0.0059(11)
C14 0.0631(14) 0.0422(12) 0.0278(11) -0.0003(8) -0.0053(9) 0.0031(10)
C15 0.0472(12) 0.0431(12) 0.0330(11) -0.0009(9) 0.0024(9) -0.0017(10)
C16 0.0481(12) 0.0395(12) 0.0379(11) 0.0028(9) 0.0038(9) 0.0023(9)
C17 0.0417(11) 0.0435(13) 0.0397(12) 0.0046(9) 0.0015(9) 0.0006(9)
C18 0.0513(14) 0.0451(13) 0.0451(13) 0.0027(10) 0.0001(10) -0.0012(10)
C19 0.0598(15) 0.0530(15) 0.0551(15) -0.0052(12) -0.0034(12) -0.0061(12)
C20 0.0516(15) 0.0490(15) 0.0696(19) 0.0050(14) -0.0091(13) -0.0104(12)
C21 0.0451(13) 0.0518(14) 0.0593(16) 0.0090(13) -0.0002(12) -0.0042(11)
C22 0.0410(11) 0.0438(12) 0.0471(13) 0.0061(10) 0.0035(10) 0.0020(9)

loop_
_atom_type_symbol
_atom_type_description
_atom_type_scat_dispersion_real
_atom_type_scat_dispersion_imag
_atom_type_scat_source
C C 0.0181 0.0091 'International Tables Vol C Tables 4.2.6.8 and 6.1.1.4'
H H 0.0000 0.0000 'International Tables Vol C Tables 4.2.6.8 and 6.1.1.4'
N N 0.0311 0.0180 'International Tables Vol C Tables 4.2.6.8 and 6.1.1.4'
O O 0.0492 0.0322 'International Tables Vol C Tables 4.2.6.8 and 6.1.1.4'
S S 0.3331 0.5567 'International Tables Vol C Tables 4.2.6.8 and 6.1.1.4'

loop_
_exptl_crystal_face_index_h
_exptl_crystal_face_index_k
_exptl_crystal_face_index_l
_exptl_crystal_face_perp_dist
2 -1 0 0.1087
-2 1 0 0.1032
1 2 1 0.1229
0 2 1 0.1113
0 -2 -1 0.1056
1 0 0 0.1128
1 1 2 0.1103
-2 1 1 0.1194
2 -1 -1 0.1177
1 -2 -2 0.0993
1 1 0 0.1184
0 1 0 0.0936
1 -1 0 0.0993
-2 -2 -1 0.0942
-1 -1 0 0.0585
0 0 -1 0.1105
-2 0 -1 0.1124
2 0 -1 0.1338
2 11 -2 0.1154
-10 3 -2 0.1059
0 -13 0 0.0666
7 -9 1 0.0892
-7 -10 -1 0.0625
2 11 2 0.0991
6 -10 -1 0.0934
-8 -7 -2 0.0745
2 -9 3 0.0655
-7 -9 2 0.0596
-10 -6 1 0.0670
9 -4 2 0.1066
3 12 0 0.0922
-6 6 3 0.1121

loop_
_geom_angle_atom_site_label_1
_geom_angle_atom_site_label_2
_geom_angle_atom_site_label_3
_geom_angle
_geom_angle_site_symmetry_1
_geom_angle_site_symmetry_3
_geom_angle_publ_flag
O1 S1 C14 107.27(12) . . ?
O2 S1 O1 112.81(13) . . ?
O2 S1 C14 106.18(14) . . ?
O3 S1 O1 112.52(13) . . ?
O3 S1 O2 111.77(15) . . ?
O3 S1 C14 105.71(12) . . ?
C1 N1 C8 111.5(2) . . ?
C1 N1 C11 127.1(2) . . ?
C8 N1 C11 121.16(19) . . ?
N1 C1 C2 109.6(2) . . ?
N1 C1 C15 121.9(2) . . ?
C15 C1 C2 128.4(2) . . ?
C1 C2 C9 110.7(2) . . ?
C1 C2 C10 113.4(2) . . ?
C3 C2 C1 101.20(17) . . ?
C3 C2 C9 109.82(19) . . ?
C3 C2 C10 111.2(2) . . ?
C9 C2 C10 110.3(2) . . ?
C4 C3 C2 130.8(2) . . ?
C4 C3 C8 120.2(2) . . ?
C8 C3 C2 108.94(19) . . ?
C5 C4 C3 118.3(2) . . ?
C4 C5 C6 120.9(2) . . ?
C5 C6 C7 121.9(2) . . ?
C8 C7 C6 115.9(2) . . ?
C3 C8 N1 108.7(2) . . ?
C3 C8 C7 122.7(2) . . ?
C7 C8 N1 128.5(2) . . ?
N1 C11 C12 110.20(19) . . ?
C11 C12 C13 112.2(2) . . ?
C14 C13 C12 116.3(2) . . ?
C13 C14 S1 115.04(19) . . ?
C16 C15 C1 123.5(2) . . ?
C15 C16 C17 126.3(2) . . ?
C18 C17 C16 122.5(2) . . ?
C22 C17 C16 118.9(2) . . ?
C22 C17 C18 118.6(2) . . ?
C19 C18 C17 120.6(2) . . ?
C18 C19 C20 120.2(3) . . ?
C21 C20 C19 120.7(3) . . ?
C20 C21 C22 119.8(3) . . ?
O4 C22 C17 118.8(2) . . ?
O4 C22 C21 121.0(2) . . ?
C21 C22 C17 120.2(2) . . ?

loop_
_geom_bond_atom_site_label_1
_geom_bond_atom_site_label_2
_geom_bond_distance
_geom_bond_site_symmetry_2
_geom_bond_publ_flag
S1 O1 1.4521(19) . ?
S1 O2 1.447(2) . ?
S1 O3 1.447(2) . ?
S1 C14 1.777(3) . ?
O4 C22 1.339(3) . ?
N1 C1 1.316(3) . ?
N1 C8 1.416(3) . ?
N1 C11 1.484(3) . ?
C1 C2 1.531(3) . ?
C1 C15 1.426(3) . ?
C2 C3 1.503(3) . ?
C2 C9 1.534(3) . ?
C2 C10 1.539(3) . ?
C3 C4 1.383(3) . ?
C3 C8 1.387(3) . ?
C4 C5 1.379(4) . ?
C5 C6 1.390(4) . ?
C6 C7 1.392(4) . ?
C7 C8 1.389(3) . ?
C11 C12 1.518(3) . ?
C12 C13 1.535(3) . ?
C13 C14 1.531(4) . ?
C15 C16 1.357(3) . ?
C16 C17 1.443(3) . ?
C17 C18 1.408(4) . ?
C17 C22 1.407(3) . ?
C18 C19 1.373(4) . ?
C19 C20 1.388(5) . ?
C20 C21 1.380(4) . ?
C21 C22 1.395(4) . ?

loop_
_geom_hbond_atom_site_label_D
_geom_hbond_atom_site_label_H
_geom_hbond_atom_site_label_A
_geom_hbond_distance_DH
_geom_hbond_distance_HA
_geom_hbond_distance_DA
_geom_hbond_angle_DHA
_geom_hbond_site_symmetry_A
_geom_hbond_publ_flag
O4 H4 O3 0.79(5) 1.90(5) 2.668(3) 162(5) 2_674 yes

loop_
_geom_torsion_atom_site_label_1
_geom_torsion_atom_site_label_2
_geom_torsion_atom_site_label_3
_geom_torsion_atom_site_label_4
_geom_torsion
_geom_torsion_site_symmetry_1
_geom_torsion_site_symmetry_2
_geom_torsion_site_symmetry_3
_geom_torsion_site_symmetry_4
_geom_torsion_publ_flag
O1 S1 C14 C13 -70.6(2) . . . . ?
O2 S1 C14 C13 50.2(2) . . . . ?
O3 S1 C14 C13 169.10(18) . . . . ?
N1 C1 C2 C3 2.5(2) . . . . ?
N1 C1 C2 C9 118.9(2) . . . . ?
N1 C1 C2 C10 -116.6(2) . . . . ?
N1 C1 C15 C16 173.1(2) . . . . ?
N1 C11 C12 C13 -178.74(19) . . . . ?
C1 N1 C8 C3 -0.2(3) . . . . ?
C1 N1 C8 C7 -177.7(2) . . . . ?
C1 N1 C11 C12 94.0(3) . . . . ?
C1 C2 C3 C4 176.3(2) . . . . ?
C1 C2 C3 C8 -2.6(2) . . . . ?
C1 C15 C16 C17 177.3(2) . . . . ?
C2 C1 C15 C16 -10.3(4) . . . . ?
C2 C3 C4 C5 -178.4(2) . . . . ?
C2 C3 C8 N1 1.8(2) . . . . ?
C2 C3 C8 C7 179.5(2) . . . . ?
C3 C4 C5 C6 -0.7(4) . . . . ?
C4 C3 C8 N1 -177.1(2) . . . . ?
C4 C3 C8 C7 0.6(3) . . . . ?
C4 C5 C6 C7 0.3(4) . . . . ?
C5 C6 C7 C8 0.5(4) . . . . ?
C6 C7 C8 N1 176.3(2) . . . . ?
C6 C7 C8 C3 -0.9(3) . . . . ?
C8 N1 C1 C2 -1.6(3) . . . . ?
C8 N1 C1 C15 175.6(2) . . . . ?
C8 N1 C11 C12 -79.4(3) . . . . ?
C8 C3 C4 C5 0.3(3) . . . . ?
C9 C2 C3 C4 59.3(3) . . . . ?
C9 C2 C3 C8 -119.5(2) . . . . ?
C10 C2 C3 C4 -63.0(3) . . . . ?
C10 C2 C3 C8 118.2(2) . . . . ?
C11 N1 C1 C2 -175.5(2) . . . . ?
C11 N1 C1 C15 1.6(4) . . . . ?
C11 N1 C8 C3 174.18(19) . . . . ?
C11 N1 C8 C7 -3.3(4) . . . . ?
C11 C12 C13 C14 69.4(3) . . . . ?
C12 C13 C14 S1 64.7(3) . . . . ?
C15 C1 C2 C3 -174.4(2) . . . . ?
C15 C1 C2 C9 -58.0(3) . . . . ?
C15 C1 C2 C10 66.5(3) . . . . ?
C15 C16 C17 C18 -11.0(4) . . . . ?
C15 C16 C17 C22 170.3(2) . . . . ?
C16 C17 C18 C19 -178.6(3) . . . . ?
C16 C17 C22 O4 -1.3(3) . . . . ?
C16 C17 C22 C21 178.3(2) . . . . ?
C17 C18 C19 C20 0.2(4) . . . . ?
C18 C17 C22 O4 180.0(2) . . . . ?
C18 C17 C22 C21 -0.4(4) . . . . ?
C18 C19 C20 C21 -0.3(5) . . . . ?
C19 C20 C21 C22 0.0(5) . . . . ?
C20 C21 C22 O4 180.0(3) . . . . ?
C20 C21 C22 C17 0.3(4) . . . . ?
C22 C17 C18 C19 0.1(4) . . . . ?

loop_
_twin_individual_id
_twin_individual_mass_fraction_refined
1 0.96(2)
2 0.04(2)

loop_
_exptl_oxdiff_crystal_face_indexfrac_h
_exptl_oxdiff_crystal_face_indexfrac_k
_exptl_oxdiff_crystal_face_indexfrac_l
_exptl_oxdiff_crystal_face_x
_exptl_oxdiff_crystal_face_y
_exptl_oxdiff_crystal_face_z
2.0023 -0.9976 -0.0006 0.0942 -0.0045 0.1724
-2.0023 0.9976 0.0006 -0.0942 0.0045 -0.1724
1.0017 2.0015 1.0019 -0.2346 -0.0642 0.1495
0.0009 2.0003 1.0020 -0.2495 -0.0843 0.0630
-0.0009 -2.0003 -1.0020 0.2495 0.0843 -0.0630
1.0007 0.0012 -0.0000 0.0150 0.0201 0.0866
1.0049 1.0021 2.0023 -0.2914 -0.2830 0.2105
-1.9998 0.9981 1.0015 -0.2153 -0.1694 -0.1108
1.9998 -0.9981 -1.0015 0.2153 0.1694 0.1108
0.9974 -1.9997 -2.0029 0.3856 0.2784 -0.0380
1.0000 1.0010 0.0005 -0.0493 0.0650 0.0872
-0.0008 0.9999 0.0005 -0.0642 0.0448 0.0007
1.0015 -0.9987 -0.0005 0.0792 -0.0247 0.0859
-2.0024 -2.0026 -1.0019 0.2196 0.0440 -0.2361
-1.0000 -1.0010 -0.0005 0.0493 -0.0650 -0.0872
-0.0025 -0.0005 -1.0009 0.1211 0.1740 -0.0616
-2.0039 -0.0028 -1.0009 0.0911 0.1337 -0.2347
1.9990 0.0018 -1.0010 0.1510 0.2142 0.1115
1.8578 11.4153 -1.8806 -0.4771 0.8773 0.0534
-9.7967 3.2772 -1.7891 -0.1412 0.2617 -0.9548
-0.2286 -12.7523 0.1755 0.7936 -0.6082 -0.0180
7.1415 -9.3587 0.9985 0.5871 -0.4509 0.6723
-7.0202 -9.7064 -0.6810 0.5996 -0.4587 -0.6558
1.6308 11.4847 1.8662 -0.9382 0.2243 0.2636
6.0969 -10.4237 -0.8057 0.8580 -0.2060 0.4705
-7.6932 -7.3466 -1.9732 0.5944 -0.1414 -0.7916
1.9889 -9.3262 2.9860 0.2671 -0.8984 0.3486
-6.8470 -8.7589 1.7499 0.2474 -0.8353 -0.4910
-9.7387 -5.9255 0.5660 0.1653 -0.5601 -0.8117
9.1680 -3.6923 2.1962 0.1091 -0.3638 0.9251
3.0642 12.2611 0.1697 -0.7612 0.5830 0.2841
-6.0244 6.4362 3.0471 -0.8722 -0.3615 -0.3296

loop_
_smtbx_masks_void_nr
_smtbx_masks_void_average_x
_smtbx_masks_void_average_y
_smtbx_masks_void_average_z
_smtbx_masks_void_volume
_smtbx_masks_void_count_electrons
_smtbx_masks_void_content
1 -0.117 -0.065 0.140 127.5 32.6 '1.9 MeOH'
2 0.117 -0.980 0.640 127.5 32.7 '1.9 MeOH'
3 0.383 -0.893 0.140 127.5 32.7 '1.9 MeOH'
4 0.617 -0.538 0.640 127.5 32.6 '1.9 MeOH'
